data_4322762
loop_
_publ_author_name
'G\'eraldine Lenoble'
'Pascal G. Lacroix'
'Jean-Claude Daran'
'Santo Di Bella'
'Keitaro Nakatani'

_publ_contact_author
;
Jean-Claude Daran
Laboratoire de Chimie de Coordination
UPR-CNRS 8241
205, route de Narbonne
31077 Toulouse cedex, France
;
_publ_contact_author_email ' daran@lcc-toulouse.fr '
_publ_contact_author_fax ' (33) 5 61 55 30 03 '
_publ_contact_author_phone ' (33) 5 61 33 31 74 '
_publ_section_title
;
 Syntheses, Crystal Structures, and NLO Properties of New Chiral Inorganic
 Chromophores for Second-Harmonic Generation
;
_journal_name_full 'Inorganic Chemistry'
_journal_page_first 2158
_journal_page_last 2165
_journal_paper_doi 10.1021/ic970481w
_journal_volume 37
_journal_year 1998
_chemical_compound_source 'synthetic route'
_chemical_formula_moiety ' C28 H40 O2 N4 '
_chemical_formula_sum 'C28 H40 N4 O2'
_chemical_formula_weight 464.65
_space_group_IT_number 5
_symmetry_cell_setting monoclinic
_symmetry_space_group_name_Hall 'I 2y'
_symmetry_space_group_name_H-M 'I 1 2 1'
_atom_sites_solution_hydrogens geom
_atom_sites_solution_primary direct
_cell_angle_alpha 90.00
_cell_angle_beta 95.922(12)
_cell_angle_gamma 90.00
_cell_formula_units_Z 4
_cell_length_a 15.487(2)
_cell_length_b 8.1988(6)
_cell_length_c 20.958(3)
_cell_measurement_reflns_used 5000
_cell_measurement_temperature 180(2)
_cell_measurement_theta_max 24.0
_cell_measurement_theta_min 1.9
_cell_volume 2646.9(5)
_computing_cell_refinement 'IPDS software (Stoe, 1996)'
_computing_data_collection 'IPDS software (Stoe, 1996)'
_computing_data_reduction 'XRED (Stoe, 1.08, 1996)'
_diffrn_ambient_temperature 180(2)
_diffrn_measurement_device 'IPDS Stoe '
_diffrn_measurement_method \f
_diffrn_radiation_monochromator graphite
_diffrn_radiation_type 'Mo K\a'
_diffrn_radiation_wavelength 0.71073
_diffrn_reflns_av_R_equivalents 0.036
_diffrn_reflns_limit_h_max 17
_diffrn_reflns_limit_h_min -17
_diffrn_reflns_limit_k_max 9
_diffrn_reflns_limit_k_min -9
_diffrn_reflns_limit_l_max 23
_diffrn_reflns_limit_l_min 0
_diffrn_reflns_number 9015
_diffrn_reflns_theta_max 24.02
_diffrn_reflns_theta_min 1.95
_diffrn_standards_decay_% negligible
_exptl_absorpt_coefficient_mu 0.069
_exptl_absorpt_correction_type none
_exptl_crystal_colour ' straw yellow '
_exptl_crystal_density_diffrn 1.166
_exptl_crystal_density_meas ?
_exptl_crystal_description ' flat box '
_exptl_crystal_F_000 1008.16
_exptl_crystal_size_max 0.50
_exptl_crystal_size_mid 0.40
_exptl_crystal_size_min 0.23
_refine_diff_density_max 1.03
_refine_diff_density_min -0.30
_refine_ls_abs_structure_details 'Flack H D (1983), Acta Cryst. A39, 876-881'
_refine_ls_abs_structure_Flack ' not reliable '
_refine_ls_extinction_method None
_refine_ls_goodness_of_fit_obs 1.1000
_refine_ls_hydrogen_treatment constr
_refine_ls_matrix_type full
_refine_ls_number_parameters 315
_refine_ls_number_reflns 3286
_refine_ls_R_factor_obs 0.0438
_refine_ls_shift/esd_max 0.11
_refine_ls_structure_factor_coef F
_refine_ls_weighting_details
; Robust-resistant weighting scheme (Prince E, 1982): 
 w=y[1-(\DF/6\s(Fo^2^)]^2^' where y=1/\SArTr(x) with 3 coefficients 
 Ar(2.23, -0.082, 1.75) for the Chebyshev polynomial ArTr(x) where x was
 Fc/Fc(max).
;
_refine_ls_weighting_scheme calc
_refine_ls_wR_factor_obs 0.0490
_reflns_number_observed 3286
_reflns_number_total 4082
_reflns_observed_criterion >2.00\s(I)
_cod_data_source_file ic970481w_2.cif
_cod_data_source_block (H2L)
_cod_depositor_comments
;
The following automatic conversions were performed:

'_exptl_crystal_density_meas' value ' not measured ' was changed to
'?' - the value is perceived as not measured.

Automatic conversion script
Id: cif_fix_values 3008 2015-01-20 13:52:24Z robertas 

The following automatic conversions were performed:

'_atom_sites_solution_primary' value 'Direct_Methods' was changed to
'direct'.

Automatic conversion script
Id: cif_fix_values 6452 2018-10-05 10:23:21Z andrius 
;
_cod_original_cell_volume 2647.0(5)
_cod_original_sg_symbol_H-M 'I 1 2 1 '
_cod_original_formula_sum ' C28 H40 O2 N4 '
_cod_database_code 4322762

loop_
_symmetry_equiv_pos_as_xyz
x,y,z
x+1/2,y+1/2,z+1/2
-x,y,-z
-x+1/2,y+1/2,-z+1/2

loop_
_atom_site_aniso_label
_atom_site_aniso_U_11
_atom_site_aniso_U_22
_atom_site_aniso_U_33
_atom_site_aniso_U_23
_atom_site_aniso_U_13
_atom_site_aniso_U_12
O1 0.0366(9) 0.054(1) 0.042(1) -0.0122(9) -0.0089(7) 0.0049(9)
N1 0.028(1) 0.041(1) 0.038(1) 0.003(1) 0.0069(8) -0.0012(9)
C11 0.034(1) 0.039(1) 0.025(1) -0.001(1) 0.0029(9) -0.011(1)
C12 0.035(1) 0.036(1) 0.032(1) 0.005(1) 0.0019(9) -0.003(1)
C13 0.045(1) 0.050(2) 0.037(1) 0.004(1) -0.010(1) 0.003(1)
C14 0.064(2) 0.045(2) 0.036(1) -0.005(1) -0.010(1) 0.005(1)
C15 0.051(1) 0.041(2) 0.034(1) 0.002(1) 0.006(1) 0.002(1)
C16 0.034(1) 0.040(1) 0.032(1) 0.001(1) 0.0019(9) 0.001(1)
C121 0.034(1) 0.036(1) 0.037(1) 0.008(1) -0.002(1) -0.001(1)
C122 0.026(1) 0.035(1) 0.048(1) 0.004(1) 0.003(1) 0.002(1)
C123 0.038(1) 0.044(2) 0.067(2) 0.013(1) 0.013(1) -0.001(1)
C124 0.035(1) 0.034(2) 0.107(3) 0.017(1) 0.010(2) -0.002(1)
N15 0.080(2) 0.051(2) 0.038(1) -0.012(1) -0.005(1) 0.021(1)
C151 0.113(3) 0.101(3) 0.087(3) -0.051(3) -0.025(3) 0.039(3)
C152 0.089(3) 0.174(6) 0.125(4) -0.040(4) -0.005(3) 0.012(4)
C153 0.063(2) 0.055(2) 0.041(1) -0.005(1) 0.016(1) 0.014(2)
C154 0.058(2) 0.062(2) 0.061(2) 0.010(2) 0.009(1) 0.009(2)
O2 0.0340(9) 0.058(1) 0.045(1) -0.014(1) -0.0094(7) 0.0144(9)
N2 0.032(1) 0.033(1) 0.031(1) -0.0004(9) 0.0055(8) 0.0002(9)
C21 0.032(1) 0.035(1) 0.026(1) 0.005(1) 0.0025(9) 0.004(1)
C22 0.030(1) 0.033(1) 0.029(1) 0.006(1) 0.0062(9) 0.003(1)
C23 0.028(1) 0.043(1) 0.036(1) 0.001(1) 0.001(1) -0.002(1)
C24 0.034(1) 0.042(1) 0.038(1) 0.002(1) 0.002(1) 0.009(1)
C25 0.045(1) 0.037(1) 0.026(1) 0.004(1) 0.010(1) 0.008(1)
C26 0.043(1) 0.044(1) 0.023(1) -0.002(1) -0.003(1) 0.001(1)
C221 0.028(1) 0.034(1) 0.029(1) 0.003(1) 0.0013(9) -0.005(1)
C222 0.033(1) 0.035(1) 0.030(1) -0.003(1) 0.0030(9) -0.002(1)
C223 0.056(2) 0.041(2) 0.045(1) -0.003(1) 0.020(1) -0.007(1)
C224 0.086(2) 0.034(2) 0.048(2) 0.002(1) 0.017(1) -0.015(1)
N25 0.051(1) 0.053(1) 0.038(1) -0.007(1) 0.003(1) 0.015(1)
C251 0.051(2) 0.047(2) 0.046(1) -0.001(1) 0.015(1) 0.014(1)
C252 0.056(2) 0.053(2) 0.065(2) 0.013(2) 0.008(1) 0.017(1)
C253 0.074(2) 0.069(2) 0.042(2) -0.019(2) -0.004(1) 0.024(2)
C254 0.070(2) 0.118(3) 0.083(3) -0.045(3) -0.007(2) -0.008(2)

loop_
_atom_site_label
_atom_site_fract_x
_atom_site_fract_y
_atom_site_fract_z
_atom_site_U_iso_or_equiv
_atom_site_occupancy
_atom_site_thermal_displace_type
O1 0.1939(1) 0.4824(2) 0.46583(8) 0.0451 1.0000 Uani
N1 0.0594(1) 0.6806(3) 0.4499(1) 0.0354 1.0000 Uani
C11 0.1626(2) 0.4102(3) 0.4102(1) 0.0326 1.0000 Uani
C12 0.0859(1) 0.4688(3) 0.3752(1) 0.0344 1.0000 Uani
C13 0.0569(2) 0.3833(4) 0.3194(1) 0.0450 1.0000 Uani
C14 0.1002(2) 0.2517(3) 0.2979(1) 0.0492 1.0000 Uani
C15 0.1780(2) 0.1959(3) 0.3326(1) 0.0420 1.0000 Uani
C16 0.2072(1) 0.2774(3) 0.3892(1) 0.0355 1.0000 Uani
C121 0.0381(2) 0.6050(3) 0.3973(1) 0.0363 1.0000 Uani
C122 0.0078(1) 0.8222(3) 0.4648(1) 0.0363 1.0000 Uani
C123 0.0544(2) 0.9777(4) 0.4471(1) 0.0488 1.0000 Uani
C124 0.0067(2) 1.1306(3) 0.4648(2) 0.0587 1.0000 Uani
N15 0.2239(2) 0.0691(3) 0.3094(1) 0.0571 1.0000 Uani
C151 0.1967(3) -0.0131(7) 0.2492(2) 0.1027 1.0000 Uani
C152 0.1356(3) -0.132(1) 0.2546(3) 0.1301 1.0000 Uani
C153 0.3037(2) 0.0083(4) 0.3433(1) 0.0525 1.0000 Uani
C154 0.2929(2) -0.1123(4) 0.3961(2) 0.0603 1.0000 Uani
O2 -0.0119(1) 0.2977(3) 0.14697(9) 0.0466 1.0000 Uani
N2 -0.0552(1) 0.0892(3) 0.05322(9) 0.0319 1.0000 Uani
C21 -0.0932(1) 0.3600(3) 0.1349(1) 0.0311 1.0000 Uani
C22 -0.1526(1) 0.2929(3) 0.0872(1) 0.0304 1.0000 Uani
C23 -0.2338(1) 0.3665(3) 0.0772(1) 0.0358 1.0000 Uani
C24 -0.2572(1) 0.4979(3) 0.1120(1) 0.0380 1.0000 Uani
C25 -0.1979(2) 0.5651(3) 0.1608(1) 0.0353 1.0000 Uani
C26 -0.1154(2) 0.4942(3) 0.1708(1) 0.0374 1.0000 Uani
C221 -0.1300(1) 0.1582(3) 0.0476(1) 0.0305 1.0000 Uani
C222 -0.0445(1) -0.0516(3) 0.0123(1) 0.0329 1.0000 Uani
C223 -0.0578(2) -0.2076(4) 0.0505(1) 0.0465 1.0000 Uani
C224 -0.0449(2) -0.3589(3) 0.0118(1) 0.0555 1.0000 Uani
N25 -0.2226(1) 0.6923(3) 0.1977(1) 0.0474 1.0000 Uani
C251 -0.3046(2) 0.7786(4) 0.1812(1) 0.0474 1.0000 Uani
C252 -0.3052(2) 0.8896(4) 0.1236(2) 0.0579 1.0000 Uani
C253 -0.1667(2) 0.7556(4) 0.2519(1) 0.0625 1.0000 Uani
C254 -0.1111(3) 0.8963(6) 0.2356(2) 0.0916 1.0000 Uani
H1 0.153(2) 0.569(4) 0.470(1) 0.059(6) 1.0000 Uiso
H2 -0.015(2) 0.220(4) 0.115(2) 0.059(6) 1.0000 Uiso
H131 0.0047 0.4185 0.2951 0.0522 1.0000 Uiso
H141 0.0773 0.1967 0.2596 0.0556 1.0000 Uiso
H161 0.2584 0.2401 0.4146 0.0419 1.0000 Uiso
H1211 -0.0126 0.6406 0.3710 0.0428 1.0000 Uiso
H1221 -0.0472 0.8123 0.4393 0.0415 1.0000 Uiso
H1231 0.1117 0.9784 0.4694 0.0575 1.0000 Uiso
H1232 0.0582 0.9782 0.4017 0.0575 1.0000 Uiso
H1241 0.0399 1.2244 0.4558 0.0609 1.0000 Uiso
H1242 -0.0491 1.1342 0.4402 0.0609 1.0000 Uiso
H1511 0.2469 -0.0609 0.2325 0.1252 1.0000 Uiso
H1512 0.1738 0.0701 0.2178 0.1252 1.0000 Uiso
H1521 0.1198 -0.1763 0.2127 0.1571 1.0000 Uiso
H1522 0.1585 -0.2084 0.2837 0.1571 1.0000 Uiso
H1523 0.0854 -0.0774 0.2689 0.1571 1.0000 Uiso
H1531 0.3357 0.1007 0.3614 0.0636 1.0000 Uiso
H1532 0.3364 -0.0431 0.3122 0.0636 1.0000 Uiso
H1541 0.3489 -0.1455 0.4157 0.0714 1.0000 Uiso
H1542 0.2610 -0.0624 0.4280 0.0714 1.0000 Uiso
H1543 0.2617 -0.2062 0.3787 0.0714 1.0000 Uiso
H231 -0.2755 0.3226 0.0447 0.0409 1.0000 Uiso
H241 -0.3136 0.5447 0.1028 0.0443 1.0000 Uiso
H261 -0.0730 0.5389 0.2029 0.0416 1.0000 Uiso
H2211 -0.1732 0.1175 0.0154 0.0367 1.0000 Uiso
H2221 -0.0882 -0.0438 -0.0235 0.0397 1.0000 Uiso
H2231 -0.0173 -0.2078 0.0881 0.0553 1.0000 Uiso
H2232 -0.1159 -0.2079 0.0624 0.0553 1.0000 Uiso
H2241 -0.0498 -0.4541 0.0381 0.0623 1.0000 Uiso
H2242 -0.0874 -0.3641 -0.0247 0.0623 1.0000 Uiso
H2511 -0.3164 0.8424 0.2179 0.0577 1.0000 Uiso
H2512 -0.3497 0.6980 0.1728 0.0577 1.0000 Uiso
H2521 -0.3610 0.9417 0.1159 0.0710 1.0000 Uiso
H2522 -0.2611 0.9713 0.1316 0.0710 1.0000 Uiso
H2523 -0.2944 0.8269 0.0866 0.0710 1.0000 Uiso
H2531 -0.2027 0.7902 0.2838 0.0739 1.0000 Uiso
H2532 -0.1295 0.6681 0.2689 0.0739 1.0000 Uiso
H2541 -0.0756 0.9316 0.2734 0.1074 1.0000 Uiso
H2542 -0.1469 0.9845 0.2187 0.1074 1.0000 Uiso
H2543 -0.0737 0.8624 0.2038 0.1074 1.0000 Uiso

loop_
_atom_type_symbol
_atom_type_scat_dispersion_real
_atom_type_scat_dispersion_imag
_atom_type_scat_Cromer_Mann_a1
_atom_type_scat_Cromer_Mann_b1
_atom_type_scat_Cromer_Mann_a2
_atom_type_scat_Cromer_Mann_b2
_atom_type_scat_Cromer_Mann_a3
_atom_type_scat_Cromer_Mann_b3
_atom_type_scat_Cromer_Mann_a4
_atom_type_scat_Cromer_Mann_b4
_atom_type_scat_Cromer_Mann_c
_atom_type_scat_source
'C   ' 0.0020 0.0020 2.3100 20.8439 1.0200 10.2075 1.5886 0.5687 0.8650 51.6512 0.2156 International_Tables_Vol_IV_Table_2.2B
'H   ' 0.0000 0.0000 0.4930 10.5109 0.3229 26.1257 0.1402 3.1424 0.0408 57.7997 0.0030 International_Tables_Vol_IV_Table_2.2B
'N   ' 0.0040 0.0030 12.2126 0.0057 3.1322 9.8933 2.0125 28.9975 1.1663 0.5826 -11.5290 International_Tables_Vol_IV_Table_2.2B
'O   ' 0.0080 0.0060 3.0485 13.2771 2.2868 5.7011 1.5463 0.3239 0.8670 32.9089 0.2508 International_Tables_Vol_IV_Table_2.2B

loop_
_geom_angle_atom_site_label_1
_geom_angle_site_symmetry_1
_geom_angle_atom_site_label_2
_geom_angle_site_symmetry_2
_geom_angle_atom_site_label_3
_geom_angle_site_symmetry_3
_geom_angle
_geom_angle_publ_flag
C11 . O1 . H1 . 103.1(19) no
C121 . N1 . C122 . 118.1(2) yes
O1 . C11 . C12 . 120.4(2) yes
O1 . C11 . C16 . 118.2(2) yes
C12 . C11 . C16 . 121.4(2) yes
C11 . C12 . C13 . 116.4(2) yes
C11 . C12 . C121 . 121.8(2) yes
C13 . C12 . C121 . 121.7(2) yes
C12 . C13 . C14 . 123.0(2) yes
C12 . C13 . H131 . 118.5(3) no
C14 . C13 . H131 . 118.5(3) no
C13 . C14 . C15 . 120.2(2) yes
C13 . C14 . H141 . 119.7(3) no
C15 . C14 . H141 . 120.1(3) no
C14 . C15 . C16 . 117.8(2) yes
C14 . C15 . N15 . 120.3(2) yes
C16 . C15 . N15 . 121.9(2) yes
C11 . C16 . C15 . 121.2(2) yes
C11 . C16 . H161 . 119.1(2) no
C15 . C16 . H161 . 119.7(2) no
N1 . C121 . C12 . 123.9(2) yes
N1 . C121 . H1211 . 118.1(2) no
C12 . C121 . H1211 . 118.0(2) no
N1 . C122 . C122 3_556 110.6(2) yes
N1 . C122 . C123 . 109.2(2) yes
C122 3_556 C122 . C123 . 111.2(2) yes
N1 . C122 . H1221 . 106.7(2) no
C122 3_556 C122 . H1221 . 108.5(2) no
C123 . C122 . H1221 . 110.5(2) no
C122 . C123 . C124 . 112.0(2) yes
C122 . C123 . H1231 . 108.8(2) no
C124 . C123 . H1231 . 109.0(3) no
C122 . C123 . H1232 . 108.8(3) no
C124 . C123 . H1232 . 108.7(3) no
H1231 . C123 . H1232 . 109.5(2) no
C123 . C124 . C124 3_556 110.9(2) yes
C123 . C124 . H1241 . 109.3(3) no
C124 3_556 C124 . H1241 . 108.8(3) no
C123 . C124 . H1242 . 109.1(3) no
C124 3_556 C124 . H1242 . 108.6(3) no
H1241 . C124 . H1242 . 110.0(3) no
C15 . N15 . C151 . 122.8(3) yes
C15 . N15 . C153 . 122.2(2) yes
C151 . N15 . C153 . 115.0(3) yes
N15 . C151 . C152 . 113.6(5) yes
N15 . C151 . H1511 . 109.2(4) no
C152 . C151 . H1511 . 109.1(5) no
N15 . C151 . H1512 . 108.1(4) no
C152 . C151 . H1512 . 110.1(5) no
H1511 . C151 . H1512 . 106.5(6) no
C151 . C152 . H1521 . 107.9(6) no
C151 . C152 . H1522 . 108.4(5) no
H1521 . C152 . H1522 . 113.4(8) no
C151 . C152 . H1523 . 106.0(7) no
H1521 . C152 . H1523 . 108.8(5) no
H1522 . C152 . H1523 . 112.0(7) no
N15 . C153 . C154 . 115.6(3) yes
N15 . C153 . H1531 . 107.5(3) no
C154 . C153 . H1531 . 108.5(3) no
N15 . C153 . H1532 . 107.5(3) no
C154 . C153 . H1532 . 108.4(3) no
H1531 . C153 . H1532 . 109.1(3) no
C153 . C154 . H1541 . 109.7(3) no
C153 . C154 . H1542 . 109.5(3) no
H1541 . C154 . H1542 . 109.3(3) no
C153 . C154 . H1543 . 109.7(3) no
H1541 . C154 . H1543 . 109.5(3) no
H1542 . C154 . H1543 . 109.2(3) no
C21 . O2 . H2 . 98.7(19) no
C221 . N2 . C222 . 116.8(2) yes
O2 . C21 . C22 . 120.9(2) yes
O2 . C21 . C26 . 118.2(2) yes
C22 . C21 . C26 . 120.9(2) yes
C21 . C22 . C23 . 117.1(2) yes
C21 . C22 . C221 . 122.0(2) yes
C23 . C22 . C221 . 120.8(2) yes
C22 . C23 . C24 . 122.9(2) yes
C22 . C23 . H231 . 118.5(2) no
C24 . C23 . H231 . 118.6(2) no
C23 . C24 . C25 . 120.3(2) yes
C23 . C24 . H241 . 119.6(2) no
C25 . C24 . H241 . 120.1(2) no
C24 . C25 . C26 . 117.4(2) yes
C24 . C25 . N25 . 120.3(2) yes
C26 . C25 . N25 . 122.2(2) yes
C21 . C26 . C25 . 121.3(2) yes
C21 . C26 . H261 . 119.2(2) no
C25 . C26 . H261 . 119.5(2) no
N2 . C221 . C22 . 123.6(2) yes
N2 . C221 . H2211 . 118.0(2) no
C22 . C221 . H2211 . 118.5(2) no
N2 . C222 . C222 3_555 111.2(2) yes
N2 . C222 . C223 . 109.0(2) yes
C222 3_555 C222 . C223 . 110.6(2) yes
N2 . C222 . H2221 . 107.1(2) no
C222 3_555 C222 . H2221 . 108.9(2) no
C223 . C222 . H2221 . 110.0(2) no
C222 . C223 . C224 . 112.0(2) yes
C222 . C223 . H2231 . 108.7(2) no
C224 . C223 . H2231 . 109.3(3) no
C222 . C223 . H2232 . 108.5(3) no
C224 . C223 . H2232 . 108.6(3) no
H2231 . C223 . H2232 . 109.9(2) no
C223 . C224 . C224 3_555 110.6(2) yes
C223 . C224 . H2241 . 109.7(3) no
C224 3_555 C224 . H2241 . 108.4(3) no
C223 . C224 . H2242 . 110.4(3) no
C224 3_555 C224 . H2242 . 108.3(3) no
H2241 . C224 . H2242 . 109.4(3) no
C25 . N25 . C251 . 121.2(2) yes
C25 . N25 . C253 . 122.2(2) yes
C251 . N25 . C253 . 116.4(2) yes
N25 . C251 . C252 . 114.4(2) yes
N25 . C251 . H2511 . 107.8(2) no
C252 . C251 . H2511 . 108.9(3) no
N25 . C251 . H2512 . 107.8(3) no
C252 . C251 . H2512 . 108.8(3) no
H2511 . C251 . H2512 . 108.9(3) no
C251 . C252 . H2521 . 109.5(3) no
C251 . C252 . H2522 . 109.6(3) no
H2521 . C252 . H2522 . 109.3(3) no
C251 . C252 . H2523 . 109.6(3) no
H2521 . C252 . H2523 . 109.2(3) no
H2522 . C252 . H2523 . 109.5(3) no
N25 . C253 . C254 . 114.1(3) yes
N25 . C253 . H2531 . 108.1(3) no
C254 . C253 . H2531 . 108.7(3) no
N25 . C253 . H2532 . 108.0(3) no
C254 . C253 . H2532 . 108.7(3) no
H2531 . C253 . H2532 . 109.3(3) no
C253 . C254 . H2541 . 109.8(4) no
C253 . C254 . H2542 . 109.9(3) no
H2541 . C254 . H2542 . 109.7(4) no
C253 . C254 . H2543 . 109.5(4) no
H2541 . C254 . H2543 . 108.8(4) no
H2542 . C254 . H2543 . 109.1(5) no

loop_
_geom_bond_atom_site_label_1
_geom_bond_site_symmetry_1
_geom_bond_atom_site_label_2
_geom_bond_site_symmetry_2
_geom_bond_distance
_geom_bond_publ_flag
O1 . C11 . 1.351(3) yes
O1 . H1 . 0.97(3) no
N1 . C121 . 1.279(3) yes
N1 . C122 . 1.461(3) yes
C11 . C12 . 1.416(3) yes
C11 . C16 . 1.385(4) yes
C12 . C13 . 1.397(4) yes
C12 . C121 . 1.441(4) yes
C13 . C14 . 1.371(4) yes
C13 . H131 . 0.955(2) no
C14 . C15 . 1.417(4) yes
C14 . H141 . 0.955(3) no
C15 . C16 . 1.396(4) yes
C15 . N15 . 1.376(4) yes
C16 . H161 . 0.959(2) no
C121 . H1211 . 0.957(2) no
C122 . C122 3_556 1.521(5) yes
C122 . C123 . 1.529(4) yes
C122 . H1221 . 0.961(2) no
C123 . C124 . 1.520(4) yes
C123 . H1231 . 0.960(3) no
C123 . H1232 . 0.960(3) no
C124 . C124 3_556 1.511(8) yes
C124 . H1241 . 0.954(3) no
C124 . H1242 . 0.959(3) no
N15 . C151 . 1.454(4) yes
N15 . C153 . 1.449(4) yes
C151 . C152 . 1.372(9) yes
C151 . H1511 . 0.968(5) no
C151 . H1512 . 0.988(5) no
C152 . H1521 . 0.957(6) no
C152 . H1522 . 0.919(7) no
C152 . H1523 . 0.972(6) no
C153 . C154 . 1.506(4) yes
C153 . H1531 . 0.962(3) no
C153 . H1532 . 0.963(3) no
C154 . H1541 . 0.960(3) no
C154 . H1542 . 0.963(3) no
C154 . H1543 . 0.960(4) no
O2 . C21 . 1.357(3) yes
O2 . H2 . 0.92(4) no
N2 . C221 . 1.284(3) yes
N2 . C222 . 1.457(3) yes
C21 . C22 . 1.399(3) yes
C21 . C26 . 1.395(4) yes
C22 . C23 . 1.392(3) yes
C22 . C221 . 1.447(3) yes
C23 . C24 . 1.370(4) yes
C23 . H231 . 0.959(2) no
C24 . C25 . 1.413(3) yes
C24 . H241 . 0.956(2) no
C25 . C26 . 1.400(3) yes
C25 . N25 . 1.376(3) yes
C26 . H261 . 0.963(2) no
C221 . H2211 . 0.960(2) no
C222 . C222 3_555 1.523(5) yes
C222 . C223 . 1.533(4) yes
C222 . H2221 . 0.959(2) no
C223 . C224 . 1.506(4) yes
C223 . H2231 . 0.957(3) no
C223 . H2232 . 0.959(3) no
C224 . C224 3_555 1.524(7) yes
C224 . H2241 . 0.963(3) no
C224 . H2242 . 0.958(3) no
N25 . C251 . 1.465(4) yes
N25 . C253 . 1.451(4) yes
C251 . C252 . 1.511(4) yes
C251 . H2511 . 0.962(3) no
C251 . H2512 . 0.964(3) no
C252 . H2521 . 0.963(3) no
C252 . H2522 . 0.959(3) no
C252 . H2523 . 0.960(3) no
C253 . C254 . 1.500(6) yes
C253 . H2531 . 0.957(3) no
C253 . H2532 . 0.965(3) no
C254 . H2541 . 0.960(4) no
C254 . H2542 . 0.957(5) no
C254 . H2543 . 0.968(4) no
